data_1543113
loop_
_publ_author_name
'Du, Wen-Ke'
'Hung, Hsin-Yi'
'Kuo, Ping-Chung'
'Hwang, Tsong-Long'
'Shiu, Ler-Chun'
'Shiu, Kom-Bei'
'Lee, E-Jian'
'Tai, Shih-Huang'
'Wu, Tian-Shung'

_publ_section_title
;
 Dragonbloodin A1 and A2: Flavan Trimers and Anti-inflammatory Principles
 from Sanguis Draconis.
;
_journal_name_full 'Organic letters'
_journal_paper_doi 10.1021/acs.orglett.6b00593
_journal_year 2016
_chemical_absolute_configuration unk
_chemical_formula_moiety 'C50 H44 O10'
_chemical_formula_sum 'C50 H44 O10'
_chemical_formula_weight 804.85
_chemical_name_systematic
; 
 ? 
;
_space_group_IT_number 4
_symmetry_cell_setting monoclinic
_symmetry_space_group_name_Hall 'P 2yb'
_symmetry_space_group_name_H-M 'P 1 21 1'
_atom_sites_solution_hydrogens geom
_atom_sites_solution_primary direct
_atom_sites_solution_secondary difmap
_audit_creation_method SHELXL-97
_cell_angle_alpha 90.00
_cell_angle_beta 99.335(2)
_cell_angle_gamma 90.00
_cell_formula_units_Z 4
_cell_length_a 15.708(2)
_cell_length_b 17.744(3)
_cell_length_c 16.623(3)
_cell_measurement_reflns_used 9902
_cell_measurement_temperature 100(2)
_cell_measurement_theta_max 56.614
_cell_measurement_theta_min 5.224
_cell_volume 4571.8(13)
_computing_cell_refinement 'Bruer SMART'
_computing_data_collection 'Bruer SMART'
_computing_data_reduction 'Bruer SMART'
_computing_molecular_graphics 'Bruer SHELXS'
_computing_publication_material 'Bruer SHELXS'
_computing_structure_refinement 'SHELXL-97 (Sheldrick, 1997)'
_computing_structure_solution 'SHELXS-97 (Sheldrick, 1990)'
_diffrn_ambient_temperature 100(2)
_diffrn_measured_fraction_theta_full 1.000
_diffrn_measured_fraction_theta_max 1.000
_diffrn_measurement_device_type 'CCD rotation images, thick slices'
_diffrn_radiation_monochromator graphite
_diffrn_radiation_source 'fine-focus sealed tube'
_diffrn_radiation_type MoK\a
_diffrn_radiation_wavelength 0.71073
_diffrn_reflns_av_R_equivalents 0.0000
_diffrn_reflns_av_sigmaI/netI 0.0799
_diffrn_reflns_limit_h_max 20
_diffrn_reflns_limit_h_min -20
_diffrn_reflns_limit_k_max 23
_diffrn_reflns_limit_k_min -23
_diffrn_reflns_limit_l_max 21
_diffrn_reflns_limit_l_min 0
_diffrn_reflns_number 21019
_diffrn_reflns_theta_full 27.50
_diffrn_reflns_theta_max 27.50
_diffrn_reflns_theta_min 1.24
_exptl_absorpt_coefficient_mu 0.081
_exptl_absorpt_correction_T_max 0.974
_exptl_absorpt_correction_T_min 0.962
_exptl_absorpt_correction_type multi-scan
_exptl_crystal_colour white
_exptl_crystal_density_diffrn 1.169
_exptl_crystal_density_method 'not measured'
_exptl_crystal_description parallelepiped
_exptl_crystal_F_000 1696.0
_exptl_crystal_size_max 0.56
_exptl_crystal_size_mid 0.40
_exptl_crystal_size_min 0.32
_platon_squeeze_details
;
;
_refine_diff_density_max 0.392
_refine_diff_density_min -0.289
_refine_diff_density_rms 0.059
_refine_ls_abs_structure_details 'Flack H D (1983), Acta Cryst. A39, 876-881'
_refine_ls_abs_structure_Flack 1.6(12)
_refine_ls_extinction_method none
_refine_ls_goodness_of_fit_ref 1.086
_refine_ls_hydrogen_treatment mixed
_refine_ls_matrix_type full
_refine_ls_number_parameters 1095
_refine_ls_number_reflns 21019
_refine_ls_number_restraints 751
_refine_ls_restrained_S_all 1.105
_refine_ls_R_factor_all 0.1044
_refine_ls_R_factor_gt 0.0696
_refine_ls_shift/su_max 0.004
_refine_ls_shift/su_mean 0.001
_refine_ls_structure_factor_coef Fsqd
_refine_ls_weighting_details 'calc w=1/[\s^2^(Fo^2^)+(0.0738P)^2^+1.8414P] where P=(Fo^2^+2Fc^2^)/3'
_refine_ls_weighting_scheme calc
_refine_ls_wR_factor_gt 0.1677
_refine_ls_wR_factor_ref 0.1821
_reflns_number_gt 13848
_reflns_number_total 21019
_reflns_threshold_expression >2sigma(I)
_cod_data_source_file ol6b00593_si_002.cif
_cod_data_source_block P21_ddbc57b18_0m-sr
_cod_original_cell_volume 4572.2(12)
_cod_original_sg_symbol_H-M 'P 21'
_cod_database_code 1543113

loop_
_symmetry_equiv_pos_as_xyz
'x, y, z'
'-x, y+1/2, -z'

loop_
_atom_site_label
_atom_site_type_symbol
_atom_site_fract_x
_atom_site_fract_y
_atom_site_fract_z
_atom_site_U_iso_or_equiv
_atom_site_adp_type
_atom_site_occupancy
_atom_site_symmetry_multiplicity
_atom_site_calc_flag
_atom_site_refinement_flags
C2 C 0.6413(3) 0.9124(3) 1.0082(3) 0.0289(11) Uani 1 1 d U
C3 C 0.5894(3) 0.8446(2) 0.9684(3) 0.0219(9) Uani 1 1 d U
H3 H 0.6200 0.8001 0.9931 0.026 Uiso 1 1 calc R
C4 C 0.5919(2) 0.8376(2) 0.8777(2) 0.0184(9) Uani 1 1 d U
H4 H 0.6390 0.8038 0.8690 0.022 Uiso 1 1 calc R
C5 C 0.6027(3) 0.9203(3) 0.7522(3) 0.0267(10) Uani 1 1 d U
C6 C 0.6070(3) 0.9885(3) 0.7147(3) 0.0261(10) Uani 1 1 d U
C7 C 0.6113(3) 1.0532(3) 0.7641(3) 0.0289(11) Uani 1 1 d U
C8 C 0.6153(3) 1.0495(3) 0.8470(3) 0.0283(11) Uani 1 1 d U
H8 H 0.6197 1.0933 0.8780 0.034 Uiso 1 1 calc R
C9 C 0.6385(3) 0.9224(3) 1.0983(3) 0.0267(10) Uani 1 1 d U
C10 C 0.6369(3) 0.9936(3) 1.1324(3) 0.0349(12) Uani 1 1 d U
H10 H 0.6363 1.0351 1.0982 0.042 Uiso 1 1 calc R
C11 C 0.6361(3) 1.0068(3) 1.2157(3) 0.0356(12) Uani 1 1 d U
H11 H 0.6325 1.0549 1.2371 0.043 Uiso 1 1 calc R
C12 C 0.6415(3) 0.9389(3) 1.2657(3) 0.0354(12) Uani 1 1 d U
H12 H 0.6447 0.9427 1.3219 0.042 Uiso 1 1 calc R
C13 C 0.6417(3) 0.8733(3) 1.2318(3) 0.0384(13) Uani 1 1 d U
H13 H 0.6419 0.8309 1.2647 0.046 Uiso 1 1 calc R
C14 C 0.6415(3) 0.8623(3) 1.1485(3) 0.0323(11) Uani 1 1 d U
H14 H 0.6435 0.8138 1.1277 0.039 Uiso 1 1 calc R
C22 C 1.1377(2) 0.3692(3) 0.5077(2) 0.0187(9) Uani 1 1 d U
C23 C 1.0873(2) 0.4358(3) 0.4688(3) 0.0209(9) Uani 1 1 d U
H23 H 1.1174 0.4805 0.4938 0.025 Uiso 1 1 calc R
C24 C 1.0928(3) 0.4413(3) 0.3754(3) 0.0259(10) Uani 1 1 d U
H24 H 1.1415 0.4735 0.3672 0.031 Uiso 1 1 calc R
C25 C 1.1016(2) 0.3580(3) 0.2545(3) 0.0220(10) Uani 1 1 d U
C26 C 1.1063(2) 0.2872(3) 0.2162(3) 0.0237(10) Uani 1 1 d U
C27 C 1.1107(3) 0.2242(3) 0.2639(3) 0.0248(10) Uani 1 1 d U
C28 C 1.1160(3) 0.2302(3) 0.3485(3) 0.0252(10) Uani 1 1 d U
H28 H 1.1242 0.1875 0.3813 0.030 Uiso 1 1 calc R
C29 C 1.1330(2) 0.3555(3) 0.5982(3) 0.0238(10) Uani 1 1 d U
C30 C 1.1302(3) 0.2854(3) 0.6313(3) 0.0264(10) Uani 1 1 d U
H30 H 1.1295 0.2423 0.5993 0.032 Uiso 1 1 calc R
C31 C 1.1282(3) 0.2804(3) 0.7142(3) 0.0340(11) Uani 1 1 d U
H31 H 1.1250 0.2324 0.7359 0.041 Uiso 1 1 calc R
C32 C 1.1306(3) 0.3378(3) 0.7651(3) 0.0290(10) Uani 1 1 d U
H32 H 1.1285 0.3304 0.8201 0.035 Uiso 1 1 calc R
C33 C 1.1366(3) 0.4128(3) 0.7316(3) 0.0317(11) Uani 1 1 d U
H33 H 1.1396 0.4553 0.7648 0.038 Uiso 1 1 calc R
C34 C 1.1376(3) 0.4189(3) 0.6501(3) 0.0322(11) Uani 1 1 d U
H34 H 1.1414 0.4666 0.6278 0.039 Uiso 1 1 calc R
C43 C 1.1002(2) 0.3672(3) 0.3373(3) 0.0206(9) Uani 1 1 d U
C48 C 1.1087(3) 0.3012(2) 0.3828(3) 0.0206(9) Uani 1 1 d U
C80 C 0.6711(3) 0.8204(3) 0.6943(3) 0.0329(11) Uani 1 1 d U
H80A H 0.7083 0.8561 0.6739 0.049 Uiso 1 1 calc R
H80B H 0.6573 0.7805 0.6555 0.049 Uiso 1 1 calc R
H80C H 0.6998 0.8000 0.7450 0.049 Uiso 1 1 calc R
C81 C 0.6064(3) 0.9996(3) 0.6248(3) 0.0352(12) Uani 1 1 d U
H81A H 0.6646 1.0000 0.6140 0.053 Uiso 1 1 calc R
H81B H 0.5791 1.0467 0.6080 0.053 Uiso 1 1 calc R
H81C H 0.5751 0.9591 0.5951 0.053 Uiso 1 1 calc R
C82 C 0.4362(3) 1.0145(3) 1.0577(3) 0.0419(13) Uani 1 1 d U
H82A H 0.3750 1.0223 1.0513 0.063 Uiso 1 1 calc R
H82B H 0.4633 1.0588 1.0406 0.063 Uiso 1 1 calc R
H82C H 0.4583 1.0044 1.1140 0.063 Uiso 1 1 calc R
C83 C 0.3671(4) 0.8964(3) 1.1573(4) 0.0491(14) Uani 1 1 d U
H83A H 0.4045 0.9109 1.2064 0.074 Uiso 1 1 calc R
H83B H 0.3228 0.8635 1.1706 0.074 Uiso 1 1 calc R
H83C H 0.3411 0.9405 1.1303 0.074 Uiso 1 1 calc R
C84 C 0.1072(3) 0.6244(3) 0.7829(3) 0.0418(13) Uani 1 1 d U
H84A H 0.1427 0.6132 0.7425 0.063 Uiso 1 1 calc R
H84B H 0.0479 0.6148 0.7608 0.063 Uiso 1 1 calc R
H84C H 0.1242 0.5931 0.8298 0.063 Uiso 1 1 calc R
C91 C 1.1712(3) 0.4579(3) 0.1958(3) 0.0428(14) Uani 1 1 d U
H91A H 1.2085 0.4604 0.2475 0.064 Uiso 1 1 calc R
H91B H 1.1610 0.5078 0.1741 0.064 Uiso 1 1 calc R
H91C H 1.1980 0.4280 0.1588 0.064 Uiso 1 1 calc R
C92 C 0.9290(3) 0.2649(3) 0.5518(3) 0.0313(11) Uani 1 1 d U
H92A H 0.9550 0.2721 0.6077 0.047 Uiso 1 1 calc R
H92B H 0.9526 0.2205 0.5308 0.047 Uiso 1 1 calc R
H92C H 0.8678 0.2591 0.5485 0.047 Uiso 1 1 calc R
C93 C 0.8526(4) 0.3853(3) 0.6426(3) 0.0497(15) Uani 1 1 d U
H93A H 0.8123 0.3553 0.6064 0.075 Uiso 1 1 calc R
H93B H 0.8216 0.4196 0.6720 0.075 Uiso 1 1 calc R
H93C H 0.8881 0.3530 0.6804 0.075 Uiso 1 1 calc R
C94 C 0.6129(3) 0.6645(3) 0.2845(3) 0.0357(12) Uani 1 1 d U
H94A H 0.6529 0.6902 0.3252 0.054 Uiso 1 1 calc R
H94B H 0.5559 0.6843 0.2842 0.054 Uiso 1 1 calc R
H94C H 0.6294 0.6719 0.2319 0.054 Uiso 1 1 calc R
C2" C 0.2074(2) 0.9513(2) 0.9159(2) 0.0275(8) Uani 1 1 d U
H2" H 0.1954 0.9320 0.9681 0.033 Uiso 1 1 calc R
C3" C 0.1304(2) 0.9318(3) 0.8492(3) 0.0360(10) Uani 1 1 d U
H3"1 H 0.0791 0.9576 0.8603 0.043 Uiso 1 1 calc R
H3"2 H 0.1422 0.9488 0.7966 0.043 Uiso 1 1 calc R
C4" C 0.1148(3) 0.8488(3) 0.8464(4) 0.0448(14) Uani 1 1 d U
H4"1 H 0.0746 0.8365 0.7975 0.054 Uiso 1 1 calc R
H4"2 H 0.0885 0.8342 0.8930 0.054 Uiso 1 1 calc R
C5" C 0.1958(3) 0.7329(3) 0.8262(3) 0.0347(12) Uani 1 1 d U
C6" C 0.2731(3) 0.6911(3) 0.8220(3) 0.0253(10) Uani 1 1 d U
H6" H 0.2717 0.6406 0.8069 0.030 Uiso 1 1 calc R
C7" C 0.3494(3) 0.7300(3) 0.8417(3) 0.0269(11) Uani 1 1 d U
C8" C 0.3562(2) 0.8018(3) 0.8674(3) 0.0195(9) Uani 1 1 d U
C9" C 0.2222(3) 1.0351(3) 0.9237(2) 0.0269(9) Uani 1 1 d U
C10" C 0.2857(3) 1.0716(3) 0.9010(3) 0.0336(11) Uani 1 1 d U
H10" H 0.3266 1.0435 0.8794 0.040 Uiso 1 1 calc R
C11" C 0.2983(3) 1.1518(3) 0.9065(3) 0.0344(12) Uani 1 1 d U
H11" H 0.3473 1.1759 0.8945 0.041 Uiso 1 1 calc R
C12" C 0.2320(3) 1.1885(3) 0.9309(3) 0.0368(12) Uani 1 1 d U
H12" H 0.2345 1.2409 0.9332 0.044 Uiso 1 1 calc R
C13" C 0.1606(3) 1.1536(3) 0.9526(3) 0.0434(13) Uani 1 1 d U
H13" H 0.1166 1.1812 0.9699 0.052 Uiso 1 1 calc R
C14" C 0.1575(3) 1.0796(3) 0.9479(3) 0.0410(12) Uani 1 1 d U
H14" H 0.1093 1.0554 0.9616 0.049 Uiso 1 1 calc R
C22" C 0.6986(2) 0.3237(2) 0.3632(3) 0.0313(9) Uani 1 1 d U
H22" H 0.6884 0.3236 0.3035 0.038 Uiso 1 1 calc R
C23" C 0.6252(3) 0.3623(3) 0.3910(3) 0.0445(12) Uani 1 1 d U
H23A H 0.6372 0.3686 0.4497 0.053 Uiso 1 1 calc R
H23B H 0.5738 0.3316 0.3778 0.053 Uiso 1 1 calc R
C24" C 0.6096(3) 0.4387(3) 0.3505(3) 0.0389(12) Uani 1 1 d U
H24A H 0.5790 0.4328 0.2953 0.047 Uiso 1 1 calc R
H24B H 0.5748 0.4696 0.3807 0.047 Uiso 1 1 calc R
C25" C 0.6961(3) 0.5541(3) 0.3214(3) 0.0272(10) Uani 1 1 d U
C26" C 0.7700(3) 0.5893(3) 0.3158(3) 0.0296(11) Uani 1 1 d U
H26" H 0.7697 0.6385 0.2966 0.036 Uiso 1 1 calc R
C27" C 0.8467(3) 0.5515(2) 0.3389(3) 0.0220(9) Uani 1 1 d U
C28" C 0.8508(3) 0.4760(3) 0.3661(3) 0.0250(10) Uani 1 1 d U
C29" C 0.7144(2) 0.2432(3) 0.3918(2) 0.0248(9) Uani 1 1 d U
C30" C 0.7933(3) 0.2070(3) 0.3889(3) 0.0345(12) Uani 1 1 d U
H30" H 0.8388 0.2325 0.3717 0.041 Uiso 1 1 calc R
C31" C 0.8010(3) 0.1344(3) 0.4119(4) 0.0428(14) Uani 1 1 d U
H31" H 0.8550 0.1127 0.4128 0.051 Uiso 1 1 calc R
C32" C 0.7378(3) 0.0880(3) 0.4346(3) 0.0352(12) Uani 1 1 d U
H32" H 0.7467 0.0372 0.4473 0.042 Uiso 1 1 calc R
C33" C 0.6618(4) 0.1236(3) 0.4365(4) 0.0490(14) Uani 1 1 d U
H33" H 0.6171 0.0965 0.4533 0.059 Uiso 1 1 calc R
C34" C 0.6470(3) 0.2015(3) 0.4136(3) 0.0460(13) Uani 1 1 d U
H34" H 0.5932 0.2234 0.4134 0.055 Uiso 1 1 calc R
C4"A C 0.1964(3) 0.8049(3) 0.8472(3) 0.0339(12) Uani 1 1 d U
C8"A C 0.2768(3) 0.8446(3) 0.8717(3) 0.0268(11) Uani 1 1 d U
C4"B C 0.6953(3) 0.4756(3) 0.3493(3) 0.0301(11) Uani 1 1 d U
C8"B C 0.7735(3) 0.4429(2) 0.3682(3) 0.0205(9) Uani 1 1 d U
C1' C 0.5030(3) 0.7152(3) 0.8604(2) 0.0214(9) Uani 1 1 d U
C2' C 0.5058(3) 0.8023(3) 0.8428(3) 0.0283(11) Uani 1 1 d U
H2' H 0.4916 0.8122 0.7841 0.034 Uiso 1 1 calc R
C3' C 0.4434(2) 0.8400(3) 0.8869(3) 0.0216(9) Uani 1 1 d U
H3' H 0.4383 0.8934 0.8719 0.026 Uiso 1 1 calc R
C4' C 0.4876(3) 0.8313(3) 0.9780(3) 0.0230(10) Uani 1 1 d U
C5' C 0.4504(3) 0.8786(3) 1.0324(3) 0.0257(10) Uani 1 1 d U
C6' C 0.4192(3) 0.8555(3) 1.1011(3) 0.0298(10) Uani 1 1 d U
C7' C 0.4295(3) 0.7720(3) 1.1216(3) 0.0242(10) Uani 1 1 d U
C8' C 0.4651(3) 0.7225(3) 1.0666(3) 0.0246(10) Uani 1 1 d U
H8' H 0.4714 0.6714 1.0787 0.030 Uiso 1 1 calc R
C9' C 0.4892(2) 0.7493(3) 0.9983(3) 0.0207(9) Uani 1 1 d U
C10' C 0.5670(3) 0.6699(2) 0.8212(3) 0.0219(9) Uani 1 1 d U
C11' C 0.6514(3) 0.6601(3) 0.8634(3) 0.0278(10) Uani 1 1 d U
H11' H 0.6678 0.6808 0.9150 0.033 Uiso 1 1 calc R
C12' C 0.7089(3) 0.6197(3) 0.8270(3) 0.0271(10) Uani 1 1 d U
H12' H 0.7658 0.6157 0.8528 0.033 Uiso 1 1 calc R
C13' C 0.6836(4) 0.5836(4) 0.7506(3) 0.0464(14) Uani 1 1 d U
H13' H 0.7220 0.5528 0.7288 0.056 Uiso 1 1 calc R
C14' C 0.6040(4) 0.5947(3) 0.7107(4) 0.0446(14) Uani 1 1 d U
H14' H 0.5866 0.5728 0.6598 0.054 Uiso 1 1 calc R
C15' C 0.5451(3) 0.6409(3) 0.7469(3) 0.0325(11) Uani 1 1 d U
H15' H 0.4905 0.6506 0.7178 0.039 Uiso 1 1 calc R
C21' C 1.0023(3) 0.5624(2) 0.3571(3) 0.0234(10) Uani 1 1 d U
C22' C 1.0055(2) 0.4805(2) 0.3396(3) 0.0171(8) Uani 1 1 d U
H22' H 0.9915 0.4714 0.2808 0.021 Uiso 1 1 calc R
C23' C 0.9379(2) 0.4401(3) 0.3856(2) 0.0219(9) Uani 1 1 d U
H23' H 0.9339 0.3866 0.3706 0.026 Uiso 1 1 calc R
C24' C 0.9902(3) 0.4489(3) 0.4733(3) 0.0204(9) Uani 1 1 d U
C25' C 0.9455(3) 0.4003(2) 0.5334(3) 0.0227(10) Uani 1 1 d U
C26' C 0.9089(3) 0.4296(3) 0.5937(3) 0.0247(10) Uani 1 1 d U
C27' C 0.9222(3) 0.5064(3) 0.6155(3) 0.0288(11) Uani 1 1 d U
C28' C 0.9616(3) 0.5561(3) 0.5628(3) 0.0244(10) Uani 1 1 d U
H28' H 0.9716 0.6063 0.5773 0.029 Uiso 1 1 calc R
C29' C 0.9834(2) 0.5306(3) 0.4947(3) 0.0194(9) Uani 1 1 d U
C30' C 1.0647(3) 0.6103(3) 0.3195(3) 0.0315(11) Uani 1 1 d U
C31' C 1.1471(3) 0.6242(3) 0.3611(3) 0.0269(10) Uani 1 1 d U
H31' H 1.1634 0.6051 0.4134 0.032 Uiso 1 1 calc R
C32' C 1.2066(3) 0.6674(3) 0.3248(3) 0.0396(13) Uani 1 1 d U
H32' H 1.2609 0.6778 0.3541 0.048 Uiso 1 1 calc R
C33' C 1.1853(3) 0.6932(3) 0.2490(3) 0.0381(12) Uani 1 1 d U
H33' H 1.2256 0.7188 0.2241 0.046 Uiso 1 1 calc R
C34' C 1.0997(4) 0.6810(3) 0.2063(3) 0.0399(13) Uani 1 1 d U
H34' H 1.0839 0.7010 0.1544 0.048 Uiso 1 1 calc R
C35' C 1.0409(3) 0.6406(3) 0.2403(3) 0.0347(12) Uani 1 1 d U
H35' H 0.9856 0.6330 0.2116 0.042 Uiso 1 1 calc R
C4A C 0.6038(3) 0.9153(3) 0.8383(3) 0.0234(10) Uani 1 1 d U
C8A C 0.6128(3) 0.9804(3) 0.8837(3) 0.0275(11) Uani 1 1 d U
O1 O 0.6167(2) 0.98101(17) 0.96695(18) 0.0253(7) Uani 1 1 d U
O21 O 1.1140(2) 0.29989(19) 0.46688(19) 0.0284(7) Uani 1 1 d U
O80 O 0.72624(18) 0.89323(19) 0.9945(2) 0.0317(8) Uani 1 1 d U
H80 H 0.7573 0.9306 1.0016 0.048 Uiso 1 1 calc R
O81 O 0.59260(18) 0.8578(2) 0.70717(19) 0.0272(7) Uani 1 1 d U
O82 O 0.6112(2) 1.12429(19) 0.7254(2) 0.0301(8) Uani 1 1 d U
H82 H 0.6025 1.1575 0.7574 0.045 Uiso 1 1 calc R
O83 O 0.45387(19) 0.95165(18) 1.0090(2) 0.0289(7) Uani 1 1 d U
O84 O 0.4054(2) 0.7478(2) 1.1818(2) 0.0329(8) Uani 1 1 d U
O85 O 0.52008(18) 0.70073(18) 0.94606(17) 0.0209(7) Uani 1 1 d U
O86 O 0.42011(18) 0.68887(19) 0.8313(2) 0.0299(7) Uani 1 1 d U
O87 O 0.1174(2) 0.7010(2) 0.8057(2) 0.0454(10) Uani 1 1 d U
O90 O 1.22486(17) 0.38748(18) 0.50027(18) 0.0257(7) Uani 1 1 d U
H90 H 1.2572 0.3542 0.5215 0.039 Uiso 1 1 calc R
O91 O 1.09184(18) 0.42456(18) 0.20613(18) 0.0250(7) Uani 1 1 d U
O92 O 1.1108(2) 0.15781(19) 0.2267(2) 0.0376(9) Uani 1 1 d U
H92 H 1.1279 0.1252 0.2603 0.056 Uiso 1 1 calc R
O93 O 0.94670(18) 0.32942(17) 0.50448(18) 0.0236(7) Uani 1 1 d U
O94 O 0.8977(3) 0.5327(2) 0.6784(2) 0.0417(9) Uani 1 1 d U
O95 O 1.01855(18) 0.57907(18) 0.44347(19) 0.0250(7) Uani 1 1 d U
O96 O 0.91904(17) 0.59450(18) 0.32691(18) 0.0250(7) Uani 1 1 d U
O97 O 0.6136(2) 0.5848(2) 0.3031(3) 0.0442(10) Uani 1 1 d U
O1" O 0.28337(18) 0.9127(2) 0.89600(19) 0.0276(7) Uani 1 1 d U
O21" O 0.77822(18) 0.36397(17) 0.39040(19) 0.0234(7) Uani 1 1 d U
C90 C 1.1068(3) 0.2850(3) 0.1259(3) 0.0399(13) Uani 1 1 d U
H90A H 1.1570 0.2583 0.1153 0.060 Uiso 1 1 calc R
H90B H 1.1078 0.3355 0.1053 0.060 Uiso 1 1 calc R
H90C H 1.0559 0.2596 0.0993 0.060 Uiso 1 1 calc R

loop_
_atom_site_aniso_label
_atom_site_aniso_U_11
_atom_site_aniso_U_22
_atom_site_aniso_U_33
_atom_site_aniso_U_23
_atom_site_aniso_U_13
_atom_site_aniso_U_12
C2 0.018(2) 0.025(3) 0.044(3) 0.013(2) 0.0036(18) 0.0000(18)
C3 0.026(2) 0.010(2) 0.029(2) 0.0007(17) 0.0004(17) 0.0096(16)
C4 0.0102(17) 0.019(2) 0.028(2) 0.0024(18) 0.0086(15) -0.0055(16)
C5 0.0160(19) 0.036(3) 0.028(2) 0.002(2) 0.0019(17) 0.0011(19)
C6 0.021(2) 0.026(2) 0.032(2) 0.010(2) 0.0066(18) -0.0012(18)
C7 0.022(2) 0.029(3) 0.037(3) 0.008(2) 0.0106(19) -0.0031(19)
C8 0.030(2) 0.018(2) 0.040(3) -0.005(2) 0.017(2) -0.0041(19)
C9 0.0187(19) 0.031(3) 0.031(2) 0.004(2) 0.0042(17) 0.0003(18)
C10 0.047(3) 0.021(2) 0.031(3) -0.003(2) -0.010(2) -0.005(2)
C11 0.038(2) 0.034(3) 0.034(3) 0.004(2) 0.003(2) -0.012(2)
C12 0.035(2) 0.040(3) 0.027(2) 0.005(2) -0.0056(19) -0.003(2)
C13 0.047(3) 0.030(3) 0.036(3) 0.008(2) 0.001(2) -0.010(2)
C14 0.034(2) 0.020(2) 0.039(3) -0.005(2) -0.004(2) -0.004(2)
C22 0.0200(19) 0.016(2) 0.020(2) 0.0030(17) 0.0026(15) 0.0011(16)
C23 0.0135(18) 0.022(2) 0.027(2) -0.0039(18) 0.0034(16) 0.0084(16)
C24 0.025(2) 0.017(2) 0.034(3) 0.0054(19) 0.0019(18) -0.0078(18)
C25 0.0066(16) 0.016(2) 0.043(3) 0.005(2) 0.0052(16) 0.0034(16)
C26 0.0098(17) 0.025(2) 0.038(3) -0.004(2) 0.0098(17) -0.0046(16)
C27 0.019(2) 0.015(2) 0.043(3) -0.011(2) 0.0113(18) -0.0040(16)
C28 0.017(2) 0.021(2) 0.039(3) -0.005(2) 0.0089(18) -0.0049(17)
C29 0.0191(19) 0.019(2) 0.030(2) 0.0017(19) -0.0052(16) 0.0080(17)
C30 0.029(2) 0.021(2) 0.029(2) -0.0122(19) 0.0014(18) -0.0032(18)
C31 0.041(2) 0.019(2) 0.039(3) 0.012(2) -0.003(2) 0.000(2)
C32 0.030(2) 0.028(2) 0.029(2) 0.004(2) 0.0056(18) 0.0039(18)
C33 0.048(3) 0.016(2) 0.029(2) -0.0006(19) 0.001(2) 0.008(2)
C34 0.041(3) 0.025(3) 0.033(3) -0.006(2) 0.010(2) 0.002(2)
C43 0.0101(17) 0.021(2) 0.029(2) 0.0056(19) -0.0034(15) 0.0037(16)
C48 0.0175(19) 0.018(2) 0.030(2) 0.0021(18) 0.0133(17) -0.0083(16)
C80 0.024(2) 0.027(3) 0.047(3) -0.007(2) 0.004(2) 0.003(2)
C81 0.024(2) 0.043(3) 0.037(3) 0.004(2) 0.0014(19) -0.015(2)
C82 0.044(3) 0.025(3) 0.054(3) 0.000(2) 0.000(2) -0.001(2)
C83 0.046(3) 0.040(3) 0.067(3) -0.004(3) 0.027(2) 0.010(2)
C84 0.032(2) 0.036(3) 0.054(3) 0.004(2) -0.003(2) -0.003(2)
C91 0.027(2) 0.035(3) 0.068(4) 0.019(3) 0.013(2) 0.008(2)
C92 0.042(3) 0.018(2) 0.033(2) 0.0075(19) 0.003(2) -0.006(2)
C93 0.082(4) 0.033(3) 0.044(3) -0.009(2) 0.037(3) -0.015(3)
C94 0.026(2) 0.036(3) 0.044(3) 0.019(2) 0.0033(19) 0.018(2)
C2" 0.0221(17) 0.039(2) 0.022(2) 0.0015(18) 0.0060(15) 0.0020(15)
C3" 0.0186(18) 0.043(3) 0.044(3) -0.005(2) -0.0013(17) 0.0048(17)
C4" 0.015(2) 0.047(3) 0.071(4) -0.008(3) 0.001(2) 0.003(2)
C5" 0.022(2) 0.046(3) 0.033(3) 0.005(2) -0.0046(18) -0.002(2)
C6" 0.032(2) 0.021(2) 0.023(2) -0.0002(18) 0.0056(18) -0.0015(19)
C7" 0.017(2) 0.042(3) 0.023(2) 0.005(2) 0.0071(16) -0.0067(19)
C8" 0.0088(17) 0.027(2) 0.022(2) 0.0087(18) 0.0020(15) 0.0053(15)
C9" 0.0279(19) 0.033(2) 0.020(2) 0.0004(18) 0.0041(16) 0.0019(16)
C10" 0.049(3) 0.021(2) 0.031(2) 0.0000(19) 0.007(2) 0.009(2)
C11" 0.044(3) 0.021(2) 0.039(3) -0.006(2) 0.009(2) -0.004(2)
C12" 0.048(3) 0.023(3) 0.036(3) 0.003(2) -0.001(2) 0.001(2)
C13" 0.022(2) 0.045(3) 0.061(3) -0.007(3) 0.001(2) 0.008(2)
C14" 0.030(2) 0.040(3) 0.051(3) -0.020(2) 0.000(2) 0.0030(19)
C22" 0.0208(18) 0.029(2) 0.043(2) -0.0025(19) 0.0033(17) -0.0089(15)
C23" 0.0211(19) 0.030(2) 0.080(4) 0.008(2) 0.000(2) -0.0024(17)
C24" 0.025(2) 0.027(3) 0.062(3) 0.004(2) 0.002(2) 0.0111(19)
C25" 0.019(2) 0.015(2) 0.049(3) 0.0110(19) 0.0088(18) 0.0117(16)
C26" 0.020(2) 0.021(2) 0.042(3) 0.001(2) -0.0093(18) 0.0064(18)
C27" 0.021(2) 0.013(2) 0.031(2) 0.0014(18) -0.0007(17) -0.0034(16)
C28" 0.025(2) 0.014(2) 0.033(2) 0.0026(18) -0.0034(18) 0.0090(17)
C29" 0.0181(17) 0.031(2) 0.023(2) -0.0003(18) -0.0034(15) -0.0031(15)
C30" 0.0148(18) 0.046(3) 0.048(3) 0.014(2) 0.0198(18) 0.0091(18)
C31" 0.028(2) 0.040(3) 0.058(3) -0.002(3) 0.000(2) 0.006(2)
C32" 0.037(3) 0.027(3) 0.036(3) 0.008(2) -0.009(2) -0.004(2)
C33" 0.046(3) 0.032(3) 0.070(4) 0.005(3) 0.013(3) -0.008(2)
C34" 0.028(2) 0.037(3) 0.075(4) 0.009(3) 0.012(2) 0.0057(19)
C4"A 0.0096(18) 0.045(3) 0.048(3) -0.010(2) 0.0054(18) -0.0100(19)
C8"A 0.0167(19) 0.037(3) 0.027(2) 0.008(2) 0.0040(16) -0.0067(18)
C4"B 0.036(2) 0.016(2) 0.038(3) -0.002(2) 0.005(2) -0.0074(19)
C8"B 0.026(2) 0.0043(18) 0.029(2) 0.0050(16) -0.0005(17) 0.0003(15)
C1' 0.0172(19) 0.028(2) 0.020(2) -0.0024(18) 0.0070(16) -0.0009(18)
C2' 0.023(2) 0.026(2) 0.032(2) 0.005(2) -0.0056(18) -0.0075(19)
C3' 0.0147(18) 0.014(2) 0.035(2) 0.0023(18) -0.0015(16) -0.0011(15)
C4' 0.0158(19) 0.017(2) 0.033(2) 0.0078(19) -0.0035(16) -0.0036(16)
C5' 0.018(2) 0.026(2) 0.030(2) 0.001(2) -0.0045(17) -0.0010(18)
C6' 0.031(2) 0.017(2) 0.040(3) 0.0022(19) 0.0024(19) -0.0003(18)
C7' 0.0205(19) 0.015(2) 0.037(3) -0.0015(19) 0.0044(18) 0.0012(16)
C8' 0.026(2) 0.017(2) 0.034(2) 0.0046(19) 0.0120(18) 0.0076(18)
C9' 0.0112(18) 0.014(2) 0.036(2) 0.0013(18) -0.0007(16) 0.0010(15)
C10' 0.024(2) 0.011(2) 0.032(2) 0.0055(18) 0.0083(18) 0.0032(16)
C11' 0.026(2) 0.029(3) 0.030(2) 0.006(2) 0.0093(18) -0.0011(19)
C12' 0.026(2) 0.024(2) 0.033(2) -0.001(2) 0.0100(18) -0.0046(18)
C13' 0.046(3) 0.043(3) 0.055(3) -0.016(3) 0.022(3) 0.001(3)
C14' 0.049(3) 0.045(3) 0.042(3) -0.013(3) 0.013(2) -0.004(3)
C15' 0.032(2) 0.038(3) 0.027(2) 0.005(2) 0.0023(19) -0.001(2)
C21' 0.021(2) 0.011(2) 0.036(3) -0.0047(18) -0.0005(18) 0.0042(16)
C22' 0.0151(17) 0.0136(19) 0.025(2) 0.0018(17) 0.0095(15) -0.0025(15)
C23' 0.0212(19) 0.018(2) 0.027(2) -0.0016(18) 0.0046(17) 0.0012(17)
C24' 0.0209(19) 0.017(2) 0.024(2) 0.0036(18) 0.0062(16) -0.0057(17)
C25' 0.021(2) 0.0087(19) 0.038(2) 0.0041(18) 0.0032(18) -0.0083(15)
C26' 0.0183(18) 0.027(2) 0.030(2) 0.0069(19) 0.0073(16) -0.0041(16)
C27' 0.025(2) 0.038(3) 0.025(2) -0.002(2) 0.0075(18) 0.0048(19)
C28' 0.020(2) 0.017(2) 0.036(3) 0.0019(19) 0.0044(18) 0.0053(17)
C29' 0.0139(19) 0.020(2) 0.024(2) 0.0009(18) 0.0030(16) -0.0022(16)
C30' 0.027(2) 0.031(3) 0.037(3) 0.011(2) 0.0095(19) 0.014(2)
C31' 0.025(2) 0.015(2) 0.042(3) 0.003(2) 0.0064(19) 0.0021(17)
C32' 0.034(3) 0.024(3) 0.061(3) -0.014(2) 0.010(2) -0.007(2)
C33' 0.049(3) 0.021(2) 0.052(3) 0.002(2) 0.029(2) 0.000(2)
C34' 0.046(3) 0.035(3) 0.043(3) 0.012(2) 0.019(2) 0.006(2)
C35' 0.028(2) 0.036(3) 0.041(3) 0.014(2) 0.008(2) 0.007(2)
C4A 0.019(2) 0.017(2) 0.035(2) 0.010(2) 0.0072(17) 0.0025(17)
C8A 0.020(2) 0.031(3) 0.030(3) 0.006(2) -0.0004(18) -0.0049(18)
O1 0.0358(17) 0.0096(15) 0.0312(17) -0.0014(13) 0.0076(13) 0.0019(13)
O21 0.0322(17) 0.0206(17) 0.0325(18) -0.0036(14) 0.0054(14) 0.0054(14)
O80 0.0221(15) 0.0250(19) 0.048(2) -0.0080(16) 0.0052(14) 0.0006(13)
O81 0.0191(14) 0.0326(19) 0.0310(17) -0.0019(15) 0.0072(12) -0.0010(14)
O82 0.0279(16) 0.0265(18) 0.0405(19) 0.0139(16) 0.0194(14) 0.0051(14)
O83 0.0290(16) 0.0179(16) 0.0395(18) 0.0018(15) 0.0046(13) -0.0033(13)
O84 0.0357(18) 0.0301(19) 0.0352(18) -0.0015(16) 0.0123(14) 0.0000(15)
O85 0.0233(15) 0.0182(16) 0.0221(15) 0.0030(13) 0.0061(12) 0.0060(12)
O86 0.0208(15) 0.0228(17) 0.0433(19) -0.0051(15) -0.0033(13) -0.0070(13)
O87 0.0237(16) 0.041(2) 0.068(2) -0.002(2) -0.0024(16) -0.0107(16)
O90 0.0212(14) 0.0258(18) 0.0292(16) -0.0001(14) 0.0012(12) 0.0090(13)
O91 0.0204(14) 0.0224(17) 0.0311(17) 0.0056(14) 0.0009(12) 0.0056(13)
O92 0.048(2) 0.0197(18) 0.047(2) -0.0044(16) 0.0144(17) 0.0016(16)
O93 0.0278(15) 0.0143(15) 0.0284(16) 0.0026(13) 0.0036(12) -0.0062(12)
O94 0.067(2) 0.031(2) 0.0346(19) -0.0044(16) 0.0295(17) -0.0062(18)
O95 0.0232(15) 0.0137(16) 0.0406(18) 0.0039(14) 0.0127(13) 0.0055(12)
O96 0.0198(14) 0.0189(16) 0.0371(17) 0.0030(14) 0.0078(12) -0.0006(12)
O97 0.0161(15) 0.0243(19) 0.090(3) 0.0181(19) 0.0010(16) 0.0114(13)
O1" 0.0162(14) 0.0308(19) 0.0369(18) 0.0035(15) 0.0081(12) 0.0007(13)
O21" 0.0235(14) 0.0088(14) 0.0357(17) 0.0018(13) -0.0014(12) -0.0026(12)
C90 0.039(3) 0.038(3) 0.045(3) -0.024(3) 0.014(2) -0.011(2)

loop_
_atom_type_symbol
_atom_type_description
_atom_type_scat_dispersion_real
_atom_type_scat_dispersion_imag
_atom_type_scat_source
C C 0.0033 0.0016 'International Tables Vol C Tables 4.2.6.8 and 6.1.1.4'
H H 0.0000 0.0000 'International Tables Vol C Tables 4.2.6.8 and 6.1.1.4'
O O 0.0106 0.0060 'International Tables Vol C Tables 4.2.6.8 and 6.1.1.4'
Cl Cl 0.1484 0.1585 'International Tables Vol C Tables 4.2.6.8 and 6.1.1.4'

loop_
_geom_angle_atom_site_label_1
_geom_angle_atom_site_label_2
_geom_angle_atom_site_label_3
_geom_angle
O1 C2 O80 108.4(3)
O1 C2 C9 109.1(4)
O80 C2 C9 111.2(3)
O1 C2 C3 112.3(3)
O80 C2 C3 100.9(4)
C9 C2 C3 114.7(4)
C4 C3 C2 113.1(4)
C4 C3 C4' 105.4(3)
C2 C3 C4' 121.6(4)
C3 C4 C2' 104.4(3)
C3 C4 C4A 111.8(4)
C2' C4 C4A 111.5(3)
O81 C5 C6 119.3(4)
O81 C5 C4A 119.5(4)
C6 C5 C4A 121.1(5)
C5 C6 C7 117.1(4)
C5 C6 C81 125.1(5)
C7 C6 C81 117.8(4)
C8 C7 C6 122.6(4)
C8 C7 O82 119.8(4)
C6 C7 O82 117.7(4)
C8A C8 C7 119.3(5)
C14 C9 C10 117.9(4)
C14 C9 C2 121.0(5)
C10 C9 C2 121.1(4)
C9 C10 C11 123.9(5)
C10 C11 C12 114.5(5)
C13 C12 C11 119.9(5)
C12 C13 C14 123.9(5)
C9 C14 C13 119.8(5)
O21 C22 O90 109.5(3)
O21 C22 C23 113.1(3)
O90 C22 C23 103.2(3)
O21 C22 C29 106.2(3)
O90 C22 C29 108.6(3)
C23 C22 C29 116.0(3)
C22 C23 C24' 123.1(4)
C22 C23 C24 111.3(3)
C24' C23 C24 104.5(3)
C43 C24 C22' 111.0(3)
C43 C24 C23 113.0(4)
C22' C24 C23 102.6(3)
C43 C25 C26 124.1(4)
C43 C25 O91 116.4(4)
C26 C25 O91 119.4(4)
C27 C26 C25 117.8(4)
C27 C26 C90 123.4(4)
C25 C26 C90 118.8(4)
O92 C27 C26 117.3(4)
O92 C27 C28 122.0(4)
C26 C27 C28 120.7(4)
C27 C28 C48 119.0(4)
C30 C29 C34 118.8(4)
C30 C29 C22 123.3(4)
C34 C29 C22 117.8(4)
C29 C30 C31 117.8(4)
C32 C31 C30 125.9(5)
C31 C32 C33 117.3(4)
C34 C33 C32 117.7(5)
C33 C34 C29 122.5(5)
C48 C43 C25 115.2(4)
C48 C43 C24 121.7(4)
C25 C43 C24 123.1(4)
O21 C48 C43 123.2(4)
O21 C48 C28 113.7(4)
C43 C48 C28 123.0(4)
O1" C2" C9" 111.2(3)
O1" C2" C3" 107.9(3)
C9" C2" C3" 112.1(3)
C4" C3" C2" 110.5(4)
C3" C4" C4"A 112.1(4)
C4"A C5" O87 116.1(5)
C4"A C5" C6" 122.8(4)
O87 C5" C6" 121.0(5)
C7" C6" C5" 116.2(5)
C8" C7" O86 121.6(4)
C8" C7" C6" 124.9(4)
O86 C7" C6" 113.5(4)
C7" C8" C8"A 118.8(4)
C7" C8" C3' 121.0(4)
C8"A C8" C3' 120.1(4)
C10" C9" C14" 115.6(5)
C10" C9" C2" 125.7(4)
C14" C9" C2" 118.3(4)
C9" C10" C11" 125.5(5)
C12" C11" C10" 113.2(5)
C11" C12" C13" 124.3(5)
C14" C13" C12" 117.1(5)
C13" C14" C9" 124.0(5)
O21" C22" C23" 110.6(3)
O21" C22" C29" 106.2(3)
C23" C22" C29" 115.9(3)
C22" C23" C24" 110.8(4)
C4"B C24" C23" 108.4(4)
C26" C25" O97 126.2(4)
C26" C25" C4"B 121.2(4)
O97 C25" C4"B 112.6(4)
C25" C26" C27" 119.0(5)
C26" C27" O96 112.7(4)
C26" C27" C28" 122.9(4)
O96 C27" C28" 124.3(4)
C8"B C28" C27" 115.2(4)
C8"B C28" C23' 127.0(4)
C27" C28" C23' 117.8(4)
C34" C29" C30" 118.7(4)
C34" C29" C22" 119.5(4)
C30" C29" C22" 121.5(4)
C31" C30" C29" 118.0(5)
C30" C31" C32" 127.6(5)
C33" C32" C31" 113.6(5)
C32" C33" C34" 123.1(5)
C29" C34" C33" 118.9(5)
C5" C4"A C8"A 120.9(5)
C5" C4"A C4" 122.0(4)
C8"A C4"A C4" 117.1(5)
O1" C8"A C4"A 125.0(4)
O1" C8"A C8" 118.7(4)
C4"A C8"A C8" 116.3(4)
C8"B C4"B C25" 115.4(4)
C8"B C4"B C24" 126.4(4)
C25" C4"B C24" 118.2(4)
C4"B C8"B C28" 126.4(4)
C4"B C8"B O21" 119.0(4)
C28" C8"B O21" 114.6(3)
O86 C1' O85 107.4(3)
O86 C1' C10' 108.6(4)
O85 C1' C10' 107.6(3)
O86 C1' C2' 108.5(4)
O85 C1' C2' 110.9(4)
C10' C1' C2' 113.6(4)
C3' C2' C4 104.2(4)
C3' C2' C1' 108.1(4)
C4 C2' C1' 112.6(4)
C2' C3' C8" 110.0(4)
C2' C3' C4' 102.1(3)
C8" C3' C4' 113.9(3)
C5' C4' C9' 115.1(4)
C5' C4' C3' 113.0(4)
C9' C4' C3' 107.6(4)
C5' C4' C3 118.7(4)
C9' C4' C3 100.4(3)
C3' C4' C3 100.2(3)
O83 C5' C6' 124.0(4)
O83 C5' C4' 109.9(4)
C6' C5' C4' 126.0(4)
C5' C6' C83 131.7(5)
C5' C6' C7' 115.9(4)
C83 C6' C7' 112.1(4)
O84 C7' C8' 121.0(4)
O84 C7' C6' 119.7(4)
C8' C7' C6' 119.3(4)
C9' C8' C7' 120.8(4)
C8' C9' O85 119.5(4)
C8' C9' C4' 122.7(4)
O85 C9' C4' 117.7(4)
C15' C10' C11' 119.8(4)
C15' C10' C1' 121.1(4)
C11' C10' C1' 119.2(4)
C12' C11' C10' 118.6(5)
C11' C12' C13' 121.5(5)
C14' C13' C12' 118.9(5)
C13' C14' C15' 119.4(5)
C10' C15' C14' 121.5(5)
O96 C21' O95 105.6(3)
O96 C21' C22' 112.2(3)
O95 C21' C22' 112.8(4)
O96 C21' C30' 104.4(3)
O95 C21' C30' 105.9(4)
C22' C21' C30' 115.1(4)
C21' C22' C24 114.6(3)
C21' C22' C23' 107.7(3)
C24 C22' C23' 103.3(3)
C28" C23' C24' 118.9(3)
C28" C23' C22' 111.4(4)
C24' C23' C22' 96.5(3)
C29' C24' C23 105.2(3)
C29' C24' C23' 105.7(4)
C23 C24' C23' 108.1(3)
C29' C24' C25' 108.9(3)
C23 C24' C25' 119.5(4)
C23' C24' C25' 108.5(3)
C26' C25' O93 131.5(4)
C26' C25' C24' 123.7(4)
O93 C25' C24' 104.6(4)
C25' C26' C27' 120.1(4)
C25' C26' C93 124.1(4)
C27' C26' C93 115.8(4)
O94 C27' C26' 121.1(4)
O94 C27' C28' 119.6(5)
C26' C27' C28' 119.3(4)
C29' C28' C27' 120.5(4)
C28' C29' O95 120.0(4)
C28' C29' C24' 125.0(4)
O95 C29' C24' 113.8(4)
C31' C30' C35' 118.7(5)
C31' C30' C21' 120.8(4)
C35' C30' C21' 120.6(4)
C30' C31' C32' 120.8(5)
C33' C32' C31' 120.5(5)
C32' C33' C34' 119.2(5)
C35' C34' C33' 121.3(5)
C34' C35' C30' 119.4(5)
C8A C4A C5 118.7(4)
C8A C4A C4 121.6(4)
C5 C4A C4 119.7(4)
C8 C8A C4A 121.0(4)
C8 C8A O1 116.2(4)
C4A C8A O1 122.8(4)
C8A O1 C2 116.3(4)
C48 O21 C22 115.7(3)
C5 O81 C80 116.0(3)
C5' O83 C82 124.1(4)
C9' O85 C1' 119.4(3)
C7" O86 C1' 120.7(4)
C5" O87 C84 122.1(4)
C91 O91 C25 113.5(3)
C25' O93 C92 122.1(3)
C29' O95 C21' 117.3(3)
C27" O96 C21' 116.4(3)
C25" O97 C94 113.8(4)
C8"A O1" C2" 119.4(3)
C8"B O21" C22" 113.1(3)

loop_
_geom_bond_atom_site_label_1
_geom_bond_atom_site_label_2
_geom_bond_distance
C2 O1 1.420(5)
C2 O80 1.431(5)
C2 C9 1.516(6)
C2 C3 1.540(7)
C3 C4 1.520(6)
C3 C4' 1.649(6)
C4 C2' 1.518(6)
C4 C4A 1.549(6)
C5 O81 1.332(6)
C5 C6 1.370(7)
C5 C4A 1.431(6)
C6 C7 1.407(7)
C6 C81 1.505(6)
C7 C8 1.370(7)
C7 O82 1.416(6)
C8 C8A 1.372(7)
C9 C14 1.349(7)
C9 C10 1.388(7)
C10 C11 1.405(7)
C11 C12 1.460(7)
C12 C13 1.294(8)
C13 C14 1.398(7)
C22 O21 1.425(5)
C22 O90 1.432(5)
C22 C23 1.509(6)
C22 C29 1.537(6)
C23 C24' 1.557(5)
C23 C24 1.572(6)
C24 C43 1.473(7)
C24 C22' 1.567(6)
C25 C43 1.389(6)
C25 C26 1.415(7)
C25 O91 1.423(5)
C26 C27 1.365(7)
C26 C90 1.503(7)
C27 O92 1.331(5)
C27 C28 1.399(6)
C28 C48 1.395(6)
C29 C30 1.365(7)
C29 C34 1.412(7)
C30 C31 1.385(7)
C31 C32 1.320(7)
C32 C33 1.452(7)
C33 C34 1.362(6)
C43 C48 1.389(6)
C48 O21 1.387(5)
C80 O81 1.446(5)
C82 O83 1.431(6)
C83 C6' 1.522(7)
C84 O87 1.413(7)
C91 O91 1.416(5)
C92 O93 1.441(5)
C93 C26' 1.514(6)
C94 O97 1.448(6)
C2" O1" 1.460(5)
C2" C9" 1.506(6)
C2" C3" 1.542(6)
C3" C4" 1.492(8)
C4" C4"A 1.499(7)
C5" C4"A 1.323(8)
C5" O87 1.348(6)
C5" C6" 1.434(7)
C6" C7" 1.376(6)
C7" C8" 1.343(7)
C7" O86 1.363(6)
C8" C8"A 1.472(6)
C8" C3' 1.515(5)
C9" C10" 1.296(6)
C9" C14" 1.396(6)
C10" C11" 1.439(7)
C11" C12" 1.344(7)
C12" C13" 1.379(7)
C13" C14" 1.317(8)
C22" O21" 1.448(4)
C22" C23" 1.477(6)
C22" C29" 1.512(6)
C23" C24" 1.516(7)
C24" C4"B 1.500(7)
C25" C26" 1.335(6)
C25" O97 1.393(5)
C25" C4"B 1.468(6)
C26" C27" 1.378(6)
C27" O96 1.409(5)
C27" C28" 1.413(6)
C28" C8"B 1.355(6)
C28" C23' 1.496(6)
C29" C34" 1.387(6)
C29" C30" 1.403(6)
C30" C31" 1.343(8)
C31" C32" 1.389(7)
C32" C33" 1.355(7)
C33" C34" 1.443(8)
C4"A C8"A 1.446(6)
C8"A O1" 1.273(6)
C4"B C8"B 1.349(6)
C8"B O21" 1.446(5)
C1' O86 1.394(5)
C1' O85 1.429(5)
C1' C10' 1.515(6)
C1' C2' 1.575(7)
C2' C3' 1.476(6)
C3' C4' 1.568(6)
C4' C5' 1.428(6)
C4' C9' 1.492(6)
C5' O83 1.356(6)
C5' C6' 1.377(7)
C6' C7' 1.523(7)
C7' O84 1.206(5)
C7' C8' 1.443(6)
C8' C9' 1.341(6)
C9' O85 1.367(5)
C10' C15' 1.330(7)
C10' C11' 1.407(6)
C11' C12' 1.370(6)
C12' C13' 1.419(7)
C13' C14' 1.332(8)
C14' C15' 1.439(7)
C21' O96 1.439(5)
C21' O95 1.448(5)
C21' C22' 1.484(6)
C21' C30' 1.507(6)
C22' C23' 1.579(5)
C23' C24' 1.561(6)
C24' C29' 1.500(7)
C24' C25' 1.569(6)
C25' C26' 1.339(6)
C25' O93 1.347(5)
C26' C27' 1.418(7)
C27' O94 1.261(5)
C27' C28' 1.451(7)
C28' C29' 1.316(6)
C29' O95 1.386(5)
C30' C31' 1.387(7)
C30' C35' 1.416(7)
C31' C32' 1.417(7)
C32' C33' 1.331(7)
C33' C34' 1.432(8)
C34' C35' 1.362(7)
C4A C8A 1.375(7)
C8A O1 1.376(5)

loop_
_platon_squeeze_void_nr
_platon_squeeze_void_average_x
_platon_squeeze_void_average_y
_platon_squeeze_void_average_z
_platon_squeeze_void_volume
_platon_squeeze_void_count_electrons
_platon_squeeze_void_content
1 0.000 0.011 0.000 571 168 ' '
2 0.500 0.114 0.500 558 165 ' '
